data_7011111
loop_
_publ_author_name
'Oleg Stenzel'
'Helgard G. Raubenheimer'
'Catharine Esterhuysen'

_publ_section_title
;
 Biphasic hydroformylation in new molten salts---analogies and
 differences to organic solvents
;
_journal_issue 6
_journal_name_full 'J. Chem. Soc., Dalton Trans.'
_journal_page_first 1132
_journal_page_last 1138
_journal_paper_doi 10.1039/b107720a
_journal_year 2002
_chemical_formula_moiety 'C8 H15 N2, B1 C24 H20'
_chemical_formula_sum 'C32 H35 B N2'
_chemical_formula_weight 458.45
_chemical_name_systematic
;
1-butyl-3-methylimidazolium tetraphenylborate
;
_space_group_IT_number 19
_symmetry_cell_setting orthorhombic
_symmetry_space_group_name_Hall 'P 2ac 2ab'
_symmetry_space_group_name_H-M 'P 21 21 21'
_atom_sites_solution_hydrogens geom
_atom_sites_solution_primary direct
_atom_sites_solution_secondary difmap
_audit_creation_method SHELXL-97
_cell_angle_alpha 90.00
_cell_angle_beta 90.00
_cell_angle_gamma 90.00
_cell_formula_units_Z 4
_cell_length_a 8.834(1)
_cell_length_b 17.007(1)
_cell_length_c 17.875(1)
_cell_measurement_reflns_used 2638
_cell_measurement_temperature 173(2)
_cell_measurement_theta_max 25.35
_cell_measurement_theta_min 1.02
_cell_volume 2685.5(4)
_computing_cell_refinement 'DENZO-SMN (Otwinowski & Minor, 1997)'
_computing_data_collection 'COLLECT (Nonius, 1998)'
_computing_data_reduction 'DENZO-SMN (Otwinowski & Minor, 1997)'
_computing_molecular_graphics 'ORTEP-III for Windows (Farrugia,1997)'
_computing_publication_material 'WINGX (Farrugia, 1999)'
_computing_structure_refinement 'SHELXL-97 (Sheldrick, 1997)'
_computing_structure_solution 'SHELXS-97 (Sheldrick, 1990)'
_diffrn_ambient_temperature 173(2)
_diffrn_measurement_device_type 'Nonius Kappa CCD'
_diffrn_measurement_method '\f and \w scans to fill Ewald sphere'
_diffrn_radiation_monochromator graphite
_diffrn_radiation_source 'fine-focus sealed tube'
_diffrn_radiation_type MoK\a
_diffrn_radiation_wavelength 0.71073
_diffrn_reflns_av_R_equivalents 0.0285
_diffrn_reflns_av_sigmaI/netI 0.0406
_diffrn_reflns_limit_h_max 5
_diffrn_reflns_limit_h_min -10
_diffrn_reflns_limit_k_max 17
_diffrn_reflns_limit_k_min -20
_diffrn_reflns_limit_l_max 20
_diffrn_reflns_limit_l_min -21
_diffrn_reflns_number 10172
_diffrn_reflns_theta_max 25.37
_diffrn_reflns_theta_min 2.28
_exptl_absorpt_coefficient_mu 0.065
_exptl_absorpt_correction_type none
_exptl_crystal_colour colourless
_exptl_crystal_density_diffrn 1.129
_exptl_crystal_density_method 'not measured'
_exptl_crystal_description prism
_exptl_crystal_F_000 976
_exptl_crystal_size_max 0.40
_exptl_crystal_size_mid 0.38
_exptl_crystal_size_min 0.20
_refine_diff_density_max 0.182
_refine_diff_density_min -0.144
_refine_diff_density_rms 0.030
_refine_ls_abs_structure_details 'Flack H D (1983), Acta Cryst. A39, 876-881'
_refine_ls_abs_structure_Flack 0(2)
_refine_ls_extinction_coef 0.0155(10)
_refine_ls_extinction_expression Fc^*^=kFc[1+0.001xFc^2^\l^3^/sin(2\q)]^-1/4^
_refine_ls_extinction_method SHELXL
_refine_ls_goodness_of_fit_ref 1.052
_refine_ls_hydrogen_treatment mixed
_refine_ls_matrix_type full
_refine_ls_number_parameters 355
_refine_ls_number_reflns 4703
_refine_ls_number_restraints 32
_refine_ls_restrained_S_all 1.048
_refine_ls_R_factor_all 0.0436
_refine_ls_R_factor_gt 0.0345
_refine_ls_shift/su_max 0.001
_refine_ls_shift/su_mean 0.000
_refine_ls_structure_factor_coef Fsqd
_refine_ls_weighting_details 'calc w=1/[\s^2^(Fo^2^)+(0.0384P)^2^+0.1867P] where P=(Fo^2^+2Fc^2^)/3'
_refine_ls_weighting_scheme calc
_refine_ls_wR_factor_gt 0.0772
_refine_ls_wR_factor_ref 0.0811
_reflns_number_gt 4123
_reflns_number_total 4703
_reflns_threshold_expression >2sigma(I)
_cod_data_source_file b107720a.txt
_cod_data_source_block 3
_cod_depositor_comments
;
The following automatic conversions were performed:
'_symmetry_cell_setting' value 'Orthorhombic' changed to 'orthorhombic'
according to '/home/saulius/struct/CIF-dictionaries/cif_core.dic'
dictionary named 'cif_core.dic' version 2.4.1 from 2010-06-29.

Automatic conversion script
Id: cif_fix_enum 1527 2010-12-29 10:47:43Z saulius 
;
_cod_database_code 7011111

loop_
_symmetry_equiv_pos_as_xyz
'x, y, z'
'-x+1/2, -y, z+1/2'
'x+1/2, -y+1/2, -z'
'-x, y+1/2, -z+1/2'

loop_
_atom_site_label
_atom_site_type_symbol
_atom_site_fract_x
_atom_site_fract_y
_atom_site_fract_z
_atom_site_U_iso_or_equiv
_atom_site_adp_type
_atom_site_occupancy
_atom_site_symmetry_multiplicity
_atom_site_calc_flag
_atom_site_refinement_flags
_atom_site_disorder_assembly
_atom_site_disorder_group
C1 C 0.58140(19) 0.96561(9) 0.90401(9) 0.0306(4) Uani 1 1 d . . .
H1 H 0.5083 0.9706 0.9412 0.037 Uiso 1 1 calc R . .
C2 C 0.7213(2) 0.98846(10) 0.80507(9) 0.0358(4) Uani 1 1 d . . .
H2 H 0.7605 1.0124 0.7625 0.043 Uiso 1 1 calc R . .
C3 C 0.7690(2) 0.92055(10) 0.83610(9) 0.0359(4) Uani 1 1 d . . .
H3 H 0.8470 0.8887 0.8188 0.043 Uiso 1 1 calc R . .
C4 C 0.6925(3) 0.84010(9) 0.94848(10) 0.0480(5) Uani 1 1 d . . .
H4A H 0.6366 0.7966 0.9282 0.072 Uiso 1 1 calc R . .
H4B H 0.6516 0.8540 0.9964 0.072 Uiso 1 1 calc R . .
H4C H 0.7969 0.8255 0.9540 0.072 Uiso 1 1 calc R . .
C5 C 0.5242(2) 1.09118(10) 0.83824(11) 0.0380(4) Uani 1 1 d D . .
C6A C 0.5645(4) 1.14836(15) 0.9000(2) 0.0375(9) Uani 0.818(8) 1 d P A 1
H6A1 H 0.5293 1.1271 0.9472 0.045 Uiso 0.818(8) 1 calc PR A 1
H6A2 H 0.5108 1.1973 0.8913 0.045 Uiso 0.818(8) 1 calc PR A 1
C7A C 0.7328(4) 1.16618(16) 0.9066(2) 0.0433(9) Uani 0.818(8) 1 d P A 1
H7A1 H 0.7859 1.1197 0.9238 0.052 Uiso 0.818(8) 1 calc PR A 1
H7A2 H 0.7728 1.1804 0.8580 0.052 Uiso 0.818(8) 1 calc PR A 1
C8A C 0.7584(12) 1.2332(5) 0.9613(5) 0.085(2) Uani 0.818(8) 1 d P A 1
H8A1 H 0.7128 1.2204 1.0086 0.128 Uiso 0.818(8) 1 calc PR A 1
H8A2 H 0.7135 1.2804 0.9420 0.128 Uiso 0.818(8) 1 calc PR A 1
H8A3 H 0.8651 1.2411 0.9681 0.128 Uiso 0.818(8) 1 calc PR A 1
C6B C 0.6194(17) 1.1622(6) 0.8587(11) 0.047(4) Uani 0.182(8) 1 d PU A 2
H6B1 H 0.7097 1.1621 0.8279 0.056 Uiso 0.182(8) 1 calc PR A 2
H6B2 H 0.5626 1.2093 0.8466 0.056 Uiso 0.182(8) 1 calc PR A 2
C7B C 0.667(2) 1.1667(9) 0.9403(12) 0.063(5) Uani 0.182(8) 1 d PU A 2
H7B1 H 0.7073 1.1153 0.9529 0.075 Uiso 0.182(8) 1 calc PR A 2
H7B2 H 0.5746 1.1728 0.9690 0.075 Uiso 0.182(8) 1 calc PR A 2
C8B C 0.780(5) 1.227(2) 0.972(2) 0.092(13) Uani 0.182(8) 1 d PU A 2
H8B1 H 0.8458 1.2447 0.9329 0.138 Uiso 0.182(8) 1 calc PR A 2
H8B2 H 0.8384 1.2030 1.0110 0.138 Uiso 0.182(8) 1 calc PR A 2
H8B3 H 0.7251 1.2711 0.9921 0.138 Uiso 0.182(8) 1 calc PR A 2
C11 C 0.84374(17) 1.46673(8) 0.81315(8) 0.0222(3) Uani 1 1 d . . .
C12 C 0.93604(18) 1.40255(9) 0.79533(8) 0.0259(4) Uani 1 1 d . . .
H12 H 1.0396 1.4063 0.8041 0.031 Uiso 1 1 calc R . .
C13 C 0.8785(2) 1.33327(9) 0.76496(9) 0.0324(4) Uani 1 1 d . . .
H13 H 0.9437 1.2921 0.7533 0.039 Uiso 1 1 calc R . .
C14 C 0.7255(2) 1.32541(9) 0.75218(9) 0.0356(4) Uani 1 1 d . . .
H14 H 0.6864 1.2787 0.7332 0.043 Uiso 1 1 calc R . .
C15 C 0.63116(19) 1.38795(9) 0.76806(10) 0.0342(4) Uani 1 1 d . . .
H15 H 0.5277 1.3836 0.7593 0.041 Uiso 1 1 calc R . .
C16 C 0.68933(18) 1.45669(9) 0.79682(9) 0.0284(4) Uani 1 1 d . . .
H16 H 0.6235 1.4983 0.8058 0.034 Uiso 1 1 calc R . .
C21 C 0.83980(17) 1.62047(8) 0.79577(8) 0.0218(3) Uani 1 1 d . . .
C22 C 0.90069(19) 1.62676(9) 0.72359(8) 0.0281(4) Uani 1 1 d . . .
H22 H 0.9729 1.5902 0.7087 0.034 Uiso 1 1 calc R . .
C23 C 0.85860(19) 1.68489(9) 0.67327(9) 0.0335(4) Uani 1 1 d . . .
H23 H 0.9033 1.6871 0.6262 0.040 Uiso 1 1 calc R . .
C24 C 0.74991(19) 1.73950(9) 0.69337(9) 0.0348(4) Uani 1 1 d . . .
H24 H 0.7227 1.7796 0.6606 0.042 Uiso 1 1 calc R . .
C25 C 0.6826(2) 1.73368(9) 0.76255(9) 0.0328(4) Uani 1 1 d . . .
H25 H 0.6071 1.7690 0.7761 0.039 Uiso 1 1 calc R . .
C26 C 0.72684(17) 1.67539(8) 0.81228(9) 0.0269(4) Uani 1 1 d . . .
H26 H 0.6793 1.6727 0.8586 0.032 Uiso 1 1 calc R . .
C31 C 0.81996(16) 1.55577(9) 0.93611(8) 0.0225(3) Uani 1 1 d . . .
C32 C 0.8207(2) 1.62635(9) 0.97722(9) 0.0294(4) Uani 1 1 d . . .
H32 H 0.8643 1.6708 0.9558 0.035 Uiso 1 1 calc R . .
C33 C 0.7590(2) 1.63235(11) 1.04824(9) 0.0401(4) Uani 1 1 d . . .
H33 H 0.7603 1.6805 1.0729 0.048 Uiso 1 1 calc R . .
C34 C 0.6958(2) 1.56783(11) 1.08268(9) 0.0438(5) Uani 1 1 d . . .
H34 H 0.6544 1.5718 1.1304 0.053 Uiso 1 1 calc R . .
C35 C 0.6954(2) 1.49729(10) 1.04484(9) 0.0366(4) Uani 1 1 d . . .
H35 H 0.6540 1.4530 1.0674 0.044 Uiso 1 1 calc R . .
C36 C 0.75594(19) 1.49156(9) 0.97353(8) 0.0283(4) Uani 1 1 d . . .
H36 H 0.7539 1.4430 0.9495 0.034 Uiso 1 1 calc R . .
C41 C 1.08027(17) 1.55621(8) 0.86744(8) 0.0221(3) Uani 1 1 d . . .
C42 C 1.15683(18) 1.49749(9) 0.90779(9) 0.0275(4) Uani 1 1 d . . .
H42 H 1.1029 1.4534 0.9232 0.033 Uiso 1 1 calc R . .
C43 C 1.30954(19) 1.50237(9) 0.92569(9) 0.0332(4) Uani 1 1 d . . .
H43 H 1.3557 1.4616 0.9518 0.040 Uiso 1 1 calc R . .
C44 C 1.39338(19) 1.56764(10) 0.90489(9) 0.0336(4) Uani 1 1 d . . .
H44 H 1.4957 1.5712 0.9167 0.040 Uiso 1 1 calc R . .
C45 C 1.32148(19) 1.62719(9) 0.86629(9) 0.0307(4) Uani 1 1 d . . .
H45 H 1.3757 1.6718 0.8525 0.037 Uiso 1 1 calc R . .
C46 C 1.16898(17) 1.62130(9) 0.84779(8) 0.0247(3) Uani 1 1 d . . .
H46 H 1.1241 1.6622 0.8213 0.030 Uiso 1 1 calc R . .
B B 0.89679(19) 1.54975(9) 0.85233(9) 0.0212(4) Uani 1 1 d . . .
N1 N 0.60410(15) 1.01538(7) 0.84814(7) 0.0293(3) Uani 1 1 d . A .
N2 N 0.68089(16) 0.90741(7) 0.89783(7) 0.0310(3) Uani 1 1 d . . .
H51 H 0.4133(3) 1.0829(9) 0.8383(9) 0.037 Uiso 1 1 d D . .
H52 H 0.5466(19) 1.1100(9) 0.7870(4) 0.037 Uiso 1 1 d D . .

loop_
_atom_site_aniso_label
_atom_site_aniso_U_11
_atom_site_aniso_U_22
_atom_site_aniso_U_33
_atom_site_aniso_U_23
_atom_site_aniso_U_13
_atom_site_aniso_U_12
C1 0.0320(9) 0.0307(9) 0.0292(9) -0.0002(7) 0.0057(7) -0.0007(8)
C2 0.0366(10) 0.0386(10) 0.0322(9) 0.0028(8) 0.0094(8) -0.0044(8)
C3 0.0335(10) 0.0384(10) 0.0357(9) -0.0061(8) 0.0073(8) 0.0003(8)
C4 0.0751(15) 0.0332(10) 0.0359(10) 0.0063(8) 0.0053(10) 0.0123(10)
C5 0.0357(10) 0.0367(10) 0.0417(11) 0.0060(9) -0.0063(9) 0.0035(8)
C6A 0.0440(18) 0.0308(14) 0.0379(18) 0.0051(11) -0.0036(15) 0.0087(12)
C7A 0.047(2) 0.0393(13) 0.0430(17) -0.0062(13) -0.0044(15) -0.0020(13)
C8A 0.080(4) 0.095(5) 0.080(4) -0.033(3) -0.017(3) -0.026(4)
C6B 0.047(7) 0.032(6) 0.062(11) 0.021(6) -0.005(7) -0.001(5)
C7B 0.059(11) 0.070(9) 0.059(11) 0.004(8) -0.007(9) 0.043(8)
C8B 0.09(2) 0.053(14) 0.13(3) -0.074(15) -0.027(17) 0.037(14)
C11 0.0258(8) 0.0228(8) 0.0178(7) 0.0018(6) 0.0010(6) 0.0007(6)
C12 0.0252(8) 0.0264(8) 0.0262(8) -0.0004(7) -0.0004(7) 0.0019(7)
C13 0.0394(10) 0.0217(9) 0.0362(10) -0.0042(7) -0.0037(8) 0.0069(7)
C14 0.0425(11) 0.0234(8) 0.0409(10) -0.0041(8) -0.0089(8) -0.0050(8)
C15 0.0268(9) 0.0331(10) 0.0428(10) -0.0047(8) -0.0071(8) -0.0039(7)
C16 0.0273(9) 0.0244(8) 0.0337(9) -0.0039(7) -0.0023(7) 0.0039(7)
C21 0.0217(8) 0.0196(7) 0.0240(8) -0.0031(6) -0.0047(6) -0.0038(6)
C22 0.0294(9) 0.0283(8) 0.0266(9) -0.0007(7) -0.0029(7) -0.0004(7)
C23 0.0372(10) 0.0372(10) 0.0262(9) 0.0051(7) -0.0051(7) -0.0103(8)
C24 0.0395(10) 0.0268(9) 0.0381(10) 0.0100(8) -0.0169(9) -0.0061(8)
C25 0.0306(9) 0.0241(8) 0.0437(10) 0.0007(8) -0.0117(8) 0.0041(7)
C26 0.0281(9) 0.0230(8) 0.0295(8) -0.0001(7) -0.0041(7) -0.0007(7)
C31 0.0177(8) 0.0266(8) 0.0232(8) 0.0019(7) -0.0036(6) 0.0039(7)
C32 0.0335(9) 0.0286(8) 0.0262(8) -0.0015(7) -0.0031(7) 0.0035(8)
C33 0.0485(12) 0.0424(10) 0.0294(10) -0.0100(8) -0.0032(9) 0.0107(9)
C34 0.0442(12) 0.0639(13) 0.0233(9) -0.0002(9) 0.0070(8) 0.0067(10)
C35 0.0335(10) 0.0470(11) 0.0291(9) 0.0071(8) 0.0015(8) -0.0044(9)
C36 0.0258(8) 0.0316(9) 0.0275(8) 0.0024(7) -0.0019(7) -0.0014(7)
C41 0.0239(8) 0.0237(8) 0.0186(7) -0.0029(6) 0.0011(6) 0.0020(7)
C42 0.0274(9) 0.0271(9) 0.0281(9) 0.0027(7) -0.0013(7) -0.0006(7)
C43 0.0294(9) 0.0329(10) 0.0374(9) 0.0044(7) -0.0066(8) 0.0074(8)
C44 0.0211(8) 0.0417(10) 0.0380(10) 0.0004(8) -0.0039(8) 0.0023(8)
C45 0.0270(9) 0.0313(9) 0.0336(9) 0.0009(7) 0.0012(7) -0.0059(7)
C46 0.0251(8) 0.0253(8) 0.0237(8) 0.0015(6) -0.0016(7) 0.0013(7)
B 0.0214(9) 0.0203(9) 0.0218(9) -0.0006(7) -0.0005(7) 0.0003(7)
N1 0.0303(8) 0.0290(7) 0.0287(7) 0.0025(6) -0.0005(6) -0.0018(6)
N2 0.0380(8) 0.0286(7) 0.0264(7) 0.0001(6) 0.0039(6) 0.0021(6)

loop_
_atom_type_symbol
_atom_type_description
_atom_type_scat_dispersion_real
_atom_type_scat_dispersion_imag
_atom_type_scat_source
C C 0.0033 0.0016 'International Tables Vol C Tables 4.2.6.8 and 6.1.1.4'
H H 0.0000 0.0000 'International Tables Vol C Tables 4.2.6.8 and 6.1.1.4'
B B 0.0013 0.0007 'International Tables Vol C Tables 4.2.6.8 and 6.1.1.4'
N N 0.0061 0.0033 'International Tables Vol C Tables 4.2.6.8 and 6.1.1.4'

loop_
_geom_angle_atom_site_label_1
_geom_angle_atom_site_label_2
_geom_angle_atom_site_label_3
_geom_angle
_geom_angle_site_symmetry_1
_geom_angle_site_symmetry_3
_geom_angle_publ_flag
N1 C1 N2 108.26(14) . . ?
N1 C1 H1 125.9 . . ?
N2 C1 H1 125.9 . . ?
C3 C2 N1 106.93(15) . . ?
C3 C2 H2 126.5 . . ?
N1 C2 H2 126.5 . . ?
C2 C3 N2 107.08(15) . . ?
C2 C3 H3 126.5 . . ?
N2 C3 H3 126.5 . . ?
N2 C4 H4A 109.5 . . ?
N2 C4 H4B 109.5 . . ?
H4A C4 H4B 109.5 . . ?
N2 C4 H4C 109.5 . . ?
H4A C4 H4C 109.5 . . ?
H4B C4 H4C 109.5 . . ?
N1 C5 C6A 111.12(15) . . ?
N1 C5 C6B 113.6(5) . . ?
C6A C5 C6B 35.1(7) . . ?
N1 C5 H51 110.4(9) . . ?
C6A C5 H51 108.9(10) . . ?
C6B C5 H51 131.4(11) . . ?
N1 C5 H52 107.3(10) . . ?
C6A C5 H52 114.7(10) . . ?
C6B C5 H52 81.6(12) . . ?
H51 C5 H52 104.2(14) . . ?
C5 C6A C7A 114.5(3) . . ?
C5 C6A H6A1 108.6 . . ?
C7A C6A H6A1 108.6 . . ?
C5 C6A H6A2 108.6 . . ?
C7A C6A H6A2 108.6 . . ?
H6A1 C6A H6A2 107.6 . . ?
C8A C7A C6A 110.2(5) . . ?
C8A C7A H7A1 109.6 . . ?
C6A C7A H7A1 109.6 . . ?
C8A C7A H7A2 109.6 . . ?
C6A C7A H7A2 109.6 . . ?
H7A1 C7A H7A2 108.1 . . ?
C7B C6B C5 115.2(16) . . ?
C7B C6B H6B1 108.5 . . ?
C5 C6B H6B1 108.5 . . ?
C7B C6B H6B2 108.5 . . ?
C5 C6B H6B2 108.5 . . ?
H6B1 C6B H6B2 107.5 . . ?
C6B C7B C8B 125(3) . . ?
C6B C7B H7B1 106.2 . . ?
C8B C7B H7B1 106.2 . . ?
C6B C7B H7B2 106.2 . . ?
C8B C7B H7B2 106.2 . . ?
H7B1 C7B H7B2 106.4 . . ?
C7B C8B H8B1 109.5 . . ?
C7B C8B H8B2 109.5 . . ?
H8B1 C8B H8B2 109.5 . . ?
C7B C8B H8B3 109.5 . . ?
H8B1 C8B H8B3 109.5 . . ?
H8B2 C8B H8B3 109.5 . . ?
C12 C11 C16 115.06(14) . . ?
C12 C11 B 126.93(13) . . ?
C16 C11 B 118.00(13) . . ?
C13 C12 C11 122.39(15) . . ?
C13 C12 H12 118.8 . . ?
C11 C12 H12 118.8 . . ?
C14 C13 C12 120.32(15) . . ?
C14 C13 H13 119.8 . . ?
C12 C13 H13 119.8 . . ?
C13 C14 C15 118.92(15) . . ?
C13 C14 H14 120.5 . . ?
C15 C14 H14 120.5 . . ?
C16 C15 C14 120.36(15) . . ?
C16 C15 H15 119.8 . . ?
C14 C15 H15 119.8 . . ?
C15 C16 C11 122.90(14) . . ?
C15 C16 H16 118.6 . . ?
C11 C16 H16 118.6 . . ?
C26 C21 C22 114.65(14) . . ?
C26 C21 B 125.13(13) . . ?
C22 C21 B 120.16(13) . . ?
C23 C22 C21 123.24(15) . . ?
C23 C22 H22 118.4 . . ?
C21 C22 H22 118.4 . . ?
C24 C23 C22 119.74(16) . . ?
C24 C23 H23 120.1 . . ?
C22 C23 H23 120.1 . . ?
C25 C24 C23 119.02(15) . . ?
C25 C24 H24 120.5 . . ?
C23 C24 H24 120.5 . . ?
C24 C25 C26 120.37(15) . . ?
C24 C25 H25 119.8 . . ?
C26 C25 H25 119.8 . . ?
C25 C26 C21 122.88(15) . . ?
C25 C26 H26 118.6 . . ?
C21 C26 H26 118.6 . . ?
C36 C31 C32 114.68(13) . . ?
C36 C31 B 123.52(13) . . ?
C32 C31 B 121.72(13) . . ?
C33 C32 C31 122.65(16) . . ?
C33 C32 H32 118.7 . . ?
C31 C32 H32 118.7 . . ?
C34 C33 C32 120.71(16) . . ?
C34 C33 H33 119.6 . . ?
C32 C33 H33 119.6 . . ?
C33 C34 C35 118.42(15) . . ?
C33 C34 H34 120.8 . . ?
C35 C34 H34 120.8 . . ?
C34 C35 C36 120.80(16) . . ?
C34 C35 H35 119.6 . . ?
C36 C35 H35 119.6 . . ?
C35 C36 C31 122.72(15) . . ?
C35 C36 H36 118.6 . . ?
C31 C36 H36 118.6 . . ?
C46 C41 C42 114.89(14) . . ?
C46 C41 B 124.20(13) . . ?
C42 C41 B 120.69(13) . . ?
C43 C42 C41 122.91(15) . . ?
C43 C42 H42 118.5 . . ?
C41 C42 H42 118.5 . . ?
C44 C43 C42 120.35(15) . . ?
C44 C43 H43 119.8 . . ?
C42 C43 H43 119.8 . . ?
C45 C44 C43 118.43(16) . . ?
C45 C44 H44 120.8 . . ?
C43 C44 H44 120.8 . . ?
C44 C45 C46 120.78(16) . . ?
C44 C45 H45 119.6 . . ?
C46 C45 H45 119.6 . . ?
C45 C46 C41 122.63(15) . . ?
C45 C46 H46 118.7 . . ?
C41 C46 H46 118.7 . . ?
C11 B C41 114.05(12) . . ?
C11 B C31 108.85(12) . . ?
C41 B C31 104.61(11) . . ?
C11 B C21 106.15(12) . . ?
C41 B C21 110.62(12) . . ?
C31 B C21 112.71(12) . . ?
C1 N1 C2 108.96(14) . . ?
C1 N1 C5 125.05(14) . . ?
C2 N1 C5 125.78(14) . . ?
C1 N2 C3 108.76(13) . . ?
C1 N2 C4 125.31(14) . . ?
C3 N2 C4 125.92(14) . . ?

loop_
_geom_bond_atom_site_label_1
_geom_bond_atom_site_label_2
_geom_bond_distance
_geom_bond_site_symmetry_2
_geom_bond_publ_flag
C1 N1 1.324(2) . ?
C1 N2 1.328(2) . ?
C1 H1 0.9300 . ?
C2 C3 1.349(2) . ?
C2 N1 1.369(2) . ?
C2 H2 0.9300 . ?
C3 N2 1.369(2) . ?
C3 H3 0.9300 . ?
C4 N2 1.4631(19) . ?
C4 H4A 0.9600 . ?
C4 H4B 0.9600 . ?
C4 H4C 0.9600 . ?
C5 N1 1.481(2) . ?
C5 C6A 1.513(3) . ?
C5 C6B 1.517(12) . ?
C5 H51 0.990(3) . ?
C5 H52 0.990(2) . ?
C6A C7A 1.522(6) . ?
C6A H6A1 0.9700 . ?
C6A H6A2 0.9700 . ?
C7A C8A 1.518(8) . ?
C7A H7A1 0.9700 . ?
C7A H7A2 0.9700 . ?
C8A H8A1 0.9600 . ?
C8A H8A2 0.9600 . ?
C8A H8A3 0.9600 . ?
C6B C7B 1.52(3) . ?
C6B H6B1 0.9700 . ?
C6B H6B2 0.9700 . ?
C7B C8B 1.54(5) . ?
C7B H7B1 0.9700 . ?
C7B H7B2 0.9700 . ?
C8B H8B1 0.9600 . ?
C8B H8B2 0.9600 . ?
C8B H8B3 0.9600 . ?
C11 C12 1.399(2) . ?
C11 C16 1.405(2) . ?
C11 B 1.644(2) . ?
C12 C13 1.393(2) . ?
C12 H12 0.9300 . ?
C13 C14 1.377(2) . ?
C13 H13 0.9300 . ?
C14 C15 1.381(2) . ?
C14 H14 0.9300 . ?
C15 C16 1.377(2) . ?
C15 H15 0.9300 . ?
C16 H16 0.9300 . ?
C21 C26 1.398(2) . ?
C21 C22 1.402(2) . ?
C21 B 1.650(2) . ?
C22 C23 1.387(2) . ?
C22 H22 0.9300 . ?
C23 C24 1.383(2) . ?
C23 H23 0.9300 . ?
C24 C25 1.376(2) . ?
C24 H24 0.9300 . ?
C25 C26 1.388(2) . ?
C25 H25 0.9300 . ?
C26 H26 0.9300 . ?
C31 C36 1.400(2) . ?
C31 C32 1.407(2) . ?
C31 B 1.647(2) . ?
C32 C33 1.385(2) . ?
C32 H32 0.9300 . ?
C33 C34 1.376(2) . ?
C33 H33 0.9300 . ?
C34 C35 1.377(2) . ?
C34 H34 0.9300 . ?
C35 C36 1.386(2) . ?
C35 H35 0.9300 . ?
C36 H36 0.9300 . ?
C41 C46 1.401(2) . ?
C41 C42 1.405(2) . ?
C41 B 1.647(2) . ?
C42 C43 1.389(2) . ?
C42 H42 0.9300 . ?
C43 C44 1.385(2) . ?
C43 H43 0.9300 . ?
C44 C45 1.380(2) . ?
C44 H44 0.9300 . ?
C45 C46 1.391(2) . ?
C45 H45 0.9300 . ?
C46 H46 0.9300 . ?
